data_4344006
loop_
_publ_author_name
'Yang, Hui'
'Hu, Chun-Li'
'Xu, Xiang'
'Mao, Jiang-Gao'

_publ_section_title
;
 Series of SHG Materials Based on Lanthanide Borate-Acetate Mixed Anion
 Compounds.
;
_journal_issue 15
_journal_name_full 'Inorganic chemistry'
_journal_page_first 7516
_journal_page_last 7523
_journal_paper_doi 10.1021/acs.inorgchem.5b01126
_journal_volume 54
_journal_year 2015
_chemical_formula_sum 'C4 H7 B5 Ce2 O14'
_chemical_formula_weight 613.39
_chemical_name_systematic
; 
 ? 
;
_space_group_IT_number 9
_symmetry_cell_setting monoclinic
_symmetry_space_group_name_Hall 'C -2yc'
_symmetry_space_group_name_H-M 'C 1 c 1'
_atom_sites_solution_hydrogens geom
_atom_sites_solution_primary direct
_atom_sites_solution_secondary difmap
_audit_creation_method SHELXL-97
_cell_angle_alpha 90.00
_cell_angle_beta 90.494(4)
_cell_angle_gamma 90.00
_cell_formula_units_Z 4
_cell_length_a 10.9510(5)
_cell_length_b 20.2411(9)
_cell_length_c 6.4535(3)
_cell_measurement_reflns_used 2360
_cell_measurement_temperature 293(2)
_cell_measurement_theta_max 71.9492
_cell_measurement_theta_min 4.3650
_cell_volume 1430.43(11)
_computing_structure_refinement 'SHELXL-97 (Sheldrick, 1997)'
_computing_structure_solution 'SHELXS-97 (Sheldrick, 1990)'
_diffrn_ambient_temperature 293(2)
_diffrn_measured_fraction_theta_full 0.995
_diffrn_measured_fraction_theta_max 0.995
_diffrn_measurement_device_type 'SuperNova, Dual, Cu at zero, Atlas'
_diffrn_radiation_monochromator graphite
_diffrn_radiation_source 'fine-focus sealed tube'
_diffrn_radiation_type CuK\a
_diffrn_radiation_wavelength 1.54178
_diffrn_reflns_av_R_equivalents 0.1011
_diffrn_reflns_av_sigmaI/netI 0.0786
_diffrn_reflns_limit_h_max 12
_diffrn_reflns_limit_h_min -13
_diffrn_reflns_limit_k_max 24
_diffrn_reflns_limit_k_min -24
_diffrn_reflns_limit_l_max 7
_diffrn_reflns_limit_l_min -5
_diffrn_reflns_number 4259
_diffrn_reflns_theta_full 72.09
_diffrn_reflns_theta_max 72.09
_diffrn_reflns_theta_min 4.59
_exptl_absorpt_coefficient_mu 49.280
_exptl_absorpt_correction_T_max 0.314
_exptl_absorpt_correction_T_min 0.069
_exptl_absorpt_correction_type analytical
_exptl_crystal_colour colorless
_exptl_crystal_density_diffrn 2.848
_exptl_crystal_density_method 'not measured'
_exptl_crystal_description rod
_exptl_crystal_F_000 1136
_exptl_crystal_size_max 0.0926
_exptl_crystal_size_mid 0.0367
_exptl_crystal_size_min 0.0338
_refine_diff_density_max 2.795
_refine_diff_density_min -1.645
_refine_diff_density_rms 0.324
_refine_ls_abs_structure_details 'Flack H D (1983), Acta Cryst. A39, 876-881'
_refine_ls_abs_structure_Flack -0.033(13)
_refine_ls_extinction_coef 0.00089(3)
_refine_ls_extinction_expression Fc^*^=kFc[1+0.001xFc^2^\l^3^/sin(2\q)]^-1/4^
_refine_ls_extinction_method SHELXL
_refine_ls_goodness_of_fit_ref 1.075
_refine_ls_hydrogen_treatment mixed
_refine_ls_matrix_type full
_refine_ls_number_parameters 227
_refine_ls_number_reflns 1814
_refine_ls_number_restraints 26
_refine_ls_restrained_S_all 1.071
_refine_ls_R_factor_all 0.0542
_refine_ls_R_factor_gt 0.0522
_refine_ls_shift/su_max 0.001
_refine_ls_shift/su_mean 0.000
_refine_ls_structure_factor_coef Fsqd
_refine_ls_weighting_details 'calc w=1/[\s^2^(Fo^2^)+(0.0888P)^2^+0.0000P] where P=(Fo^2^+2Fc^2^)/3'
_refine_ls_weighting_scheme calc
_refine_ls_wR_factor_gt 0.1303
_refine_ls_wR_factor_ref 0.1336
_reflns_number_gt 1738
_reflns_number_total 1814
_reflns_threshold_expression >2sigma(I)
_cod_data_source_file ic5b01126_si_002.cif
_cod_data_source_block 5
_cod_depositor_comments 'Adding full bibliography for 4344002--4344007.cif.'
_cod_original_sg_symbol_H-M Cc
_cod_database_code 4344006

loop_
_symmetry_equiv_pos_as_xyz
'x, y, z'
'x, -y, z+1/2'
'x+1/2, y+1/2, z'
'x+1/2, -y+1/2, z+1/2'

loop_
_atom_site_label
_atom_site_type_symbol
_atom_site_fract_x
_atom_site_fract_y
_atom_site_fract_z
_atom_site_U_iso_or_equiv
_atom_site_adp_type
_atom_site_occupancy
_atom_site_symmetry_multiplicity
_atom_site_calc_flag
_atom_site_refinement_flags
Ce1 Ce 0.13341(3) 0.255413(14) 0.16598(4) 0.01814(7) Uani 1 1 d .
Ce2 Ce 0.36017(4) 0.431842(16) 0.33189(5) 0.02611(8) Uani 1 1 d .
B1 B 0.2996(5) 0.2923(3) 0.6864(10) 0.0142(8) Uani 1 1 d U
B2 B 0.3799(6) 0.4039(3) 0.7832(12) 0.0246(17) Uani 1 1 d .
B3 B 0.3887(5) 0.3106(3) 1.0246(10) 0.0133(8) Uani 1 1 d U
B4 B 0.0732(6) 0.2574(3) 0.6319(12) 0.0200(17) Uani 1 1 d .
B5 B 0.4004(6) 0.2471(3) 0.3619(12) 0.0146(8) Uani 1 1 d U
C1 C 0.1262(8) 0.4308(3) 0.0512(15) 0.038(2) Uani 1 1 d .
C2 C 0.0201(8) 0.4387(4) -0.0898(19) 0.065(3) Uani 1 1 d .
H2A H -0.0373 0.4037 -0.0660 0.098 Uiso 1 1 calc R
H2B H 0.0471 0.4370 -0.2308 0.098 Uiso 1 1 calc R
H2C H -0.0184 0.4805 -0.0641 0.098 Uiso 1 1 calc R
C3 C 0.6461(8) 0.3988(4) 0.422(2) 0.069(3) Uani 1 1 d U
C4 C 0.7894(14) 0.4102(7) 0.396(3) 0.107(4) Uani 1 1 d U
H4A H 0.8029 0.4484 0.3108 0.160 Uiso 1 1 calc R
H4B H 0.8251 0.3722 0.3316 0.160 Uiso 1 1 calc R
H4C H 0.8264 0.4170 0.5296 0.160 Uiso 1 1 calc R
O1 O 0.1877(3) 0.2765(2) 0.5607(6) 0.0201(10) Uani 1 1 d .
O2 O 0.3170(4) 0.36357(19) 0.6421(7) 0.0210(10) Uani 1 1 d .
O3 O 0.2900(4) 0.2801(2) 0.8985(7) 0.0199(10) Uani 1 1 d .
O4 O 0.4090(4) 0.4636(2) 0.7110(8) 0.0283(12) Uani 1 1 d .
O5 O 0.4025(4) 0.3788(2) 0.9797(6) 0.0212(10) Uani 1 1 d .
O6 O 0.0055(4) 0.2268(2) 0.4788(7) 0.0243(11) Uani 1 1 d .
O7 O 0.3585(3) 0.3041(2) 0.2444(7) 0.0207(10) Uani 1 1 d .
O8 O 0.5318(3) 0.2304(2) 0.3223(7) 0.0201(10) Uani 1 1 d .
O9 O 0.3173(4) 0.1928(2) 0.2977(9) 0.0318(13) Uani 1 1 d .
H9A H 0.2772 0.2044 0.1961 0.048 Uiso 1 1 calc R
O10 O 0.4001(3) 0.25543(18) 0.5864(7) 0.0161(10) Uani 1 1 d .
O11 O 0.2064(4) 0.4760(3) 0.0446(10) 0.0429(16) Uani 1 1 d .
O12 O 0.1376(6) 0.3832(2) 0.1740(12) 0.0467(16) Uani 1 1 d .
O13 O 0.5813(6) 0.4272(4) 0.3106(13) 0.081(3) Uani 1 1 d .
O14 O 0.6166(6) 0.3546(3) 0.5494(15) 0.081(3) Uani 1 1 d .

loop_
_atom_site_aniso_label
_atom_site_aniso_U_11
_atom_site_aniso_U_22
_atom_site_aniso_U_33
_atom_site_aniso_U_23
_atom_site_aniso_U_13
_atom_site_aniso_U_12
Ce1 0.01881(11) 0.02302(13) 0.01260(15) -0.00037(13) 0.00012(10) -0.00194(12)
Ce2 0.04616(16) 0.01928(14) 0.01285(16) 0.00135(12) -0.00172(12) -0.00503(13)
B1 0.0149(13) 0.0151(13) 0.0127(14) 0.0001(11) 0.0000(11) 0.0019(11)
B2 0.018(2) 0.029(3) 0.027(4) -0.004(3) -0.008(2) 0.003(2)
B3 0.0123(13) 0.0156(13) 0.0119(14) -0.0008(11) 0.0010(11) 0.0007(11)
B4 0.022(3) 0.026(3) 0.012(3) -0.001(2) 0.002(3) -0.010(2)
B5 0.0145(14) 0.0150(13) 0.0142(15) 0.0000(11) -0.0019(11) 0.0019(11)
C1 0.054(4) 0.025(3) 0.035(4) -0.007(3) -0.007(3) 0.006(3)
C2 0.057(4) 0.049(4) 0.089(8) 0.015(5) -0.035(4) -0.020(4)
C3 0.050(4) 0.051(4) 0.106(6) 0.035(4) -0.036(4) -0.011(3)
C4 0.090(6) 0.104(6) 0.126(7) 0.036(6) -0.028(6) -0.016(6)
O1 0.0122(15) 0.039(2) 0.0088(19) -0.0086(18) 0.0016(13) -0.0013(16)
O2 0.0325(18) 0.0167(17) 0.014(2) 0.0085(16) -0.0085(15) -0.0022(15)
O3 0.0212(16) 0.0192(18) 0.019(2) -0.0023(16) 0.0027(15) -0.0047(15)
O4 0.035(2) 0.0081(16) 0.042(3) 0.0044(18) 0.002(2) -0.0028(16)
O5 0.0308(18) 0.0272(19) 0.0055(19) -0.0013(16) -0.0045(15) -0.0060(16)
O6 0.0197(17) 0.036(2) 0.017(2) -0.004(2) 0.0050(16) -0.0114(17)
O7 0.0206(16) 0.031(2) 0.0109(19) 0.0037(18) 0.0041(14) 0.0004(16)
O8 0.0136(15) 0.0274(18) 0.019(2) 0.0070(18) 0.0033(15) 0.0100(15)
O9 0.038(2) 0.023(2) 0.034(3) -0.003(2) -0.0082(19) 0.0012(18)
O10 0.0108(16) 0.0278(19) 0.010(2) 0.0007(15) 0.0051(16) 0.0080(13)
O11 0.039(2) 0.036(3) 0.054(4) -0.005(2) -0.006(2) -0.019(2)
O12 0.051(3) 0.041(3) 0.049(4) -0.001(3) 0.005(3) 0.005(3)
O13 0.051(3) 0.156(8) 0.036(4) 0.024(4) 0.002(3) 0.035(4)
O14 0.055(4) 0.033(3) 0.156(8) 0.029(4) 0.008(5) -0.005(3)

loop_
_atom_type_symbol
_atom_type_description
_atom_type_scat_dispersion_real
_atom_type_scat_dispersion_imag
_atom_type_scat_source
B B 0.0090 0.0039 'International Tables Vol C Tables 4.2.6.8 and 6.1.1.4'
H H 0.0000 0.0000 'International Tables Vol C Tables 4.2.6.8 and 6.1.1.4'
C C 0.0181 0.0091 'International Tables Vol C Tables 4.2.6.8 and 6.1.1.4'
O O 0.0492 0.0322 'International Tables Vol C Tables 4.2.6.8 and 6.1.1.4'
Ce Ce -1.8482 9.6596 'International Tables Vol C Tables 4.2.6.8 and 6.1.1.4'

loop_
_geom_angle_atom_site_label_1
_geom_angle_atom_site_label_2
_geom_angle_atom_site_label_3
_geom_angle
_geom_angle_site_symmetry_1
_geom_angle_site_symmetry_3
O14 Ce1 O8 78.0(2) 4_454 4_454
O14 Ce1 O3 91.2(2) 4_454 1_554
O8 Ce1 O3 70.43(13) 4_454 1_554
O14 Ce1 O9 72.1(2) 4_454 .
O8 Ce1 O9 135.08(16) 4_454 .
O3 Ce1 O9 77.43(15) 1_554 .
O14 Ce1 O6 89.8(2) 4_454 .
O8 Ce1 O6 119.34(13) 4_454 .
O3 Ce1 O6 170.14(14) 1_554 .
O9 Ce1 O6 93.57(16) . .
O14 Ce1 O12 162.2(3) 4_454 .
O8 Ce1 O12 84.85(19) 4_454 .
O3 Ce1 O12 78.53(18) 1_554 .
O9 Ce1 O12 118.82(18) . .
O6 Ce1 O12 102.82(19) . .
O14 Ce1 O10 77.53(18) 4_454 4_454
O8 Ce1 O10 53.51(14) 4_454 4_454
O3 Ce1 O10 123.93(14) 1_554 4_454
O9 Ce1 O10 143.28(13) . 4_454
O6 Ce1 O10 65.83(14) . 4_454
O12 Ce1 O10 96.02(16) . 4_454
O14 Ce1 O1 118.4(3) 4_454 .
O8 Ce1 O1 159.12(13) 4_454 .
O3 Ce1 O1 118.95(13) 1_554 .
O9 Ce1 O1 65.43(15) . .
O6 Ce1 O1 52.47(13) . .
O12 Ce1 O1 79.39(19) . .
O10 Ce1 O1 114.47(13) 4_454 .
O14 Ce1 O7 118.26(18) 4_454 .
O8 Ce1 O7 121.72(13) 4_454 .
O3 Ce1 O7 54.85(13) 1_554 .
O9 Ce1 O7 52.73(14) . .
O6 Ce1 O7 116.38(14) . .
O12 Ce1 O7 67.39(17) . .
O10 Ce1 O7 163.41(12) 4_454 .
O1 Ce1 O7 64.10(12) . .
O14 Ce1 B4 107.9(3) 4_454 .
O8 Ce1 B4 140.30(16) 4_454 .
O3 Ce1 B4 145.69(16) 1_554 .
O9 Ce1 B4 81.65(18) . .
O6 Ce1 B4 26.12(16) . .
O12 Ce1 B4 88.3(2) . .
O10 Ce1 B4 88.62(16) 4_454 .
O1 Ce1 B4 26.76(15) . .
O7 Ce1 B4 90.85(16) . .
O4 Ce2 O13 77.5(2) 2_564 .
O4 Ce2 O2 145.64(16) 2_564 .
O13 Ce2 O2 102.8(2) . .
O4 Ce2 O5 92.30(16) 2_564 1_554
O13 Ce2 O5 75.3(2) . 1_554
O2 Ce2 O5 121.33(13) . 1_554
O4 Ce2 O4 92.58(11) 2_564 .
O13 Ce2 O4 82.2(2) . .
O2 Ce2 O4 54.08(13) . .
O5 Ce2 O4 155.30(13) 1_554 .
O4 Ce2 O7 145.17(16) 2_564 .
O13 Ce2 O7 87.4(2) . .
O2 Ce2 O7 68.09(13) . .
O5 Ce2 O7 53.25(13) 1_554 .
O4 Ce2 O7 116.51(13) . .
O4 Ce2 O11 66.66(16) 2_564 .
O13 Ce2 O11 127.0(2) . .
O2 Ce2 O11 128.93(15) . .
O5 Ce2 O11 68.83(16) 1_554 .
O4 Ce2 O11 134.80(16) . .
O7 Ce2 O11 100.21(15) . .
O4 Ce2 O12 113.54(17) 2_564 .
O13 Ce2 O12 145.9(2) . .
O2 Ce2 O12 85.80(17) . .
O5 Ce2 O12 72.20(17) 1_554 .
O4 Ce2 O12 127.06(18) . .
O7 Ce2 O12 64.93(14) . .
O11 Ce2 O12 47.22(17) . .
O4 Ce2 O11 72.90(16) 2_564 2_565
O13 Ce2 O11 129.9(2) . 2_565
O2 Ce2 O11 81.92(15) . 2_565
O5 Ce2 O11 143.97(15) 1_554 2_565
O4 Ce2 O11 60.17(15) . 2_565
O7 Ce2 O11 137.21(14) . 2_565
O11 Ce2 O11 75.13(11) . 2_565
O12 Ce2 O11 83.71(16) . 2_565
O4 Ce2 B2 119.19(19) 2_564 .
O13 Ce2 B2 89.1(2) . .
O2 Ce2 B2 27.93(16) . .
O5 Ce2 B2 141.08(17) 1_554 .
O4 Ce2 B2 26.61(16) . .
O7 Ce2 B2 91.35(17) . .
O11 Ce2 B2 142.21(18) . .
O12 Ce2 B2 110.12(19) . .
O11 Ce2 B2 72.12(18) 2_565 .
O3 B1 O10 113.6(5) . .
O3 B1 O2 111.8(5) . .
O10 B1 O2 108.0(4) . .
O3 B1 O1 115.2(4) . .
O10 B1 O1 105.3(4) . .
O2 B1 O1 102.1(4) . .
O4 B2 O5 127.6(6) . .
O4 B2 O2 114.8(6) . .
O5 B2 O2 117.6(6) . .
O4 B2 Ce2 60.1(4) . .
O5 B2 Ce2 167.6(5) . .
O2 B2 Ce2 56.1(3) . .
O5 B3 O7 108.1(5) . 1_556
O5 B3 O3 111.7(4) . .
O7 B3 O3 108.9(4) 1_556 .
O5 B3 O6 110.8(4) . 4
O7 B3 O6 110.0(4) 1_556 4
O3 B3 O6 107.3(4) . 4
O8 B4 O6 123.8(6) 4_455 .
O8 B4 O1 124.5(6) 4_455 .
O6 B4 O1 111.6(6) . .
O8 B4 Ce1 167.4(5) 4_455 .
O6 B4 Ce1 54.1(3) . .
O1 B4 Ce1 58.8(3) . .
O7 B5 O10 115.1(5) . .
O7 B5 O9 104.6(5) . .
O10 B5 O9 110.8(5) . .
O7 B5 O8 112.9(5) . .
O10 B5 O8 101.9(5) . .
O9 B5 O8 111.8(5) . .
O12 C1 O11 120.7(8) . .
O12 C1 C2 123.1(7) . .
O11 C1 C2 116.2(7) . .
O13 C3 O14 126.8(9) . .
O13 C3 C4 117.4(11) . .
O14 C3 C4 115.5(9) . .
B4 O1 B1 127.9(5) . .
B4 O1 Ce1 94.5(4) . .
B1 O1 Ce1 137.0(3) . .
B2 O2 B1 120.4(5) . .
B2 O2 Ce2 96.0(4) . .
B1 O2 Ce2 136.3(3) . .
B1 O3 B3 113.9(4) . .
B1 O3 Ce1 140.5(3) . 1_556
B3 O3 Ce1 101.9(3) . 1_556
B2 O4 Ce2 130.7(5) . 2_565
B2 O4 Ce2 93.3(4) . .
Ce2 O4 Ce2 119.95(19) 2_565 .
B2 O5 B3 121.7(5) . .
B2 O5 Ce2 128.8(4) . 1_556
B3 O5 Ce2 101.9(3) . 1_556
B4 O6 B3 122.3(5) . 4_454
B4 O6 Ce1 99.8(4) . .
B3 O6 Ce1 137.9(4) 4_454 .
B5 O7 B3 120.2(5) . 1_554
B5 O7 Ce2 131.5(4) . .
B3 O7 Ce2 96.7(3) 1_554 .
B5 O7 Ce1 95.3(3) . .
B3 O7 Ce1 93.7(3) 1_554 .
Ce2 O7 Ce1 113.66(14) . .
B4 O8 B5 116.7(5) 4_554 .
B4 O8 Ce1 130.2(4) 4_554 4
B5 O8 Ce1 104.1(4) . 4
B5 O9 Ce1 102.0(3) . .
B5 O10 B1 119.9(4) . .
B5 O10 Ce1 100.1(3) . 4
B1 O10 Ce1 133.3(3) . 4
C1 O11 Ce2 99.7(5) . .
C1 O11 Ce2 153.3(6) . 2_564
Ce2 O11 Ce2 100.49(16) . 2_564
C1 O12 Ce1 138.9(6) . .
C1 O12 Ce2 92.4(5) . .
Ce1 O12 Ce2 111.9(2) . .
C3 O13 Ce2 126.2(7) . .
C3 O14 Ce1 149.3(7) . 4

loop_
_geom_bond_atom_site_label_1
_geom_bond_atom_site_label_2
_geom_bond_distance
_geom_bond_site_symmetry_2
Ce1 O14 2.356(7) 4_454
Ce1 O8 2.490(4) 4_454
Ce1 O3 2.495(4) 1_554
Ce1 O9 2.521(5) .
Ce1 O6 2.534(5) .
Ce1 O12 2.588(5) .
Ce1 O10 2.611(4) 4_454
Ce1 O1 2.645(4) .
Ce1 O7 2.698(4) .
Ce1 B4 3.084(8) .
Ce2 O4 2.320(4) 2_564
Ce2 O13 2.429(7) .
Ce2 O2 2.481(4) .
Ce2 O5 2.559(4) 1_554
Ce2 O4 2.581(5) .
Ce2 O7 2.647(4) .
Ce2 O11 2.649(6) .
Ce2 O12 2.812(6) .
Ce2 O11 2.870(5) 2_565
Ce2 B2 2.973(8) .
B1 O3 1.395(8) .
B1 O10 1.482(7) .
B1 O2 1.483(7) .
B1 O1 1.499(7) .
B2 O4 1.334(8) .
B2 O5 1.387(9) .
B2 O2 1.400(8) .
B3 O5 1.419(7) .
B3 O7 1.465(8) 1_556
B3 O3 1.482(7) .
B3 O6 1.517(7) 4
B4 O8 1.336(9) 4_455
B4 O6 1.378(8) .
B4 O1 1.393(8) .
B5 O7 1.452(7) .
B5 O10 1.459(9) .
B5 O9 1.485(7) .
B5 O8 1.502(7) .
C1 O12 1.252(10) .
C1 O11 1.271(9) .
C1 C2 1.478(13) .
C3 O13 1.158(13) .
C3 O14 1.261(13) .
C3 C4 1.596(18) .
O3 Ce1 2.495(4) 1_556
O4 Ce2 2.320(4) 2_565
O5 Ce2 2.559(4) 1_556
O6 B3 1.517(7) 4_454
O7 B3 1.465(8) 1_554
O8 B4 1.336(9) 4_554
O8 Ce1 2.490(4) 4
O10 Ce1 2.611(4) 4
O11 Ce2 2.870(5) 2_564
O14 Ce1 2.356(7) 4
